data_4085090
loop_
_publ_author_name
'Zumeta, Itziar'
'Mendicute-Fierro, Claudio'
'Rodr\'iguez-Di\'eguez, Antonio'
'Seco, Jos\'e M.'
'Garralda, Mar\'ia A.'

_publ_section_title
;
 On the Reactivity of Dihydridoirida-\b-diketones with 2-Aminopyridines.
 Formation of Acylhydrido Complexes with New PCN Terdentate Ligands
;
_journal_issue 1
_journal_name_full Organometallics
_journal_page_first 348
_journal_paper_doi 10.1021/om5011353
_journal_volume 34
_journal_year 2015
_chemical_formula_sum 'C45 H38 Cl3 Ir N2 O2 P2'
_chemical_formula_weight 999.26
_chemical_name_systematic
;
 ?
;
_space_group_IT_number 14
_symmetry_cell_setting monoclinic
_symmetry_space_group_name_Hall '-P 2ybc'
_symmetry_space_group_name_H-M 'P 1 21/c 1'
_atom_sites_solution_hydrogens geom
_atom_sites_solution_primary direct
_atom_sites_solution_secondary difmap
_audit_creation_method SHELXL-97
_cell_angle_alpha 90.00
_cell_angle_beta 113.9660(10)
_cell_angle_gamma 90.00
_cell_formula_units_Z 4
_cell_length_a 10.9220(6)
_cell_length_b 37.8110(19)
_cell_length_c 10.7230(6)
_cell_measurement_reflns_used 6162
_cell_measurement_temperature 100(2)
_cell_measurement_theta_max 26.6
_cell_measurement_theta_min 2.15
_cell_volume 4046.5(4)
_computing_cell_refinement 'Bruker smart'
_computing_data_collection 'Bruker smart'
_computing_data_reduction 'Bruker smart'
_computing_molecular_graphics 'Bruker SHELXTL'
_computing_publication_material 'SHELXL-97 (Sheldrick, 1997)'
_computing_structure_refinement 'SHELXL-97 (Sheldrick, 1997)'
_computing_structure_solution 'SHELXL-97 (Sheldrick, 1990)'
_diffrn_ambient_temperature 100(2)
_diffrn_measured_fraction_theta_full 0.999
_diffrn_measured_fraction_theta_max 0.999
_diffrn_measurement_device_type 'Bruker Axs APEX automatic diffractometer'
_diffrn_measurement_method 'phi and omega scans'
_diffrn_radiation_monochromator graphite
_diffrn_radiation_source 'fine-focus sealed tube'
_diffrn_radiation_type MoK\a
_diffrn_radiation_wavelength 0.71069
_diffrn_reflns_av_R_equivalents 0.0413
_diffrn_reflns_av_sigmaI/netI 0.0463
_diffrn_reflns_limit_h_max 12
_diffrn_reflns_limit_h_min -12
_diffrn_reflns_limit_k_max 44
_diffrn_reflns_limit_k_min -44
_diffrn_reflns_limit_l_max 12
_diffrn_reflns_limit_l_min -5
_diffrn_reflns_number 21503
_diffrn_reflns_theta_full 25.00
_diffrn_reflns_theta_max 25.00
_diffrn_reflns_theta_min 2.04
_exptl_absorpt_coefficient_mu 3.618
_exptl_absorpt_correction_T_max 0.746
_exptl_absorpt_correction_T_min 0.539
_exptl_absorpt_correction_type multi-scan
_exptl_absorpt_process_details 'Bruker SADABS (Bruker, 1999)'
_exptl_crystal_colour yellow
_exptl_crystal_density_diffrn 1.640
_exptl_crystal_density_method 'not measured'
_exptl_crystal_description prismatic
_exptl_crystal_F_000 1984
_exptl_crystal_size_max 0.14
_exptl_crystal_size_mid 0.10
_exptl_crystal_size_min 0.08
_refine_diff_density_max 1.636
_refine_diff_density_min -0.861
_refine_diff_density_rms 0.118
_refine_ls_extinction_method none
_refine_ls_goodness_of_fit_ref 1.047
_refine_ls_hydrogen_treatment mixed
_refine_ls_matrix_type full
_refine_ls_number_parameters 505
_refine_ls_number_reflns 7100
_refine_ls_number_restraints 2
_refine_ls_restrained_S_all 1.048
_refine_ls_R_factor_all 0.0409
_refine_ls_R_factor_gt 0.0329
_refine_ls_shift/su_max 0.002
_refine_ls_shift/su_mean 0.000
_refine_ls_structure_factor_coef Fsqd
_refine_ls_weighting_details 'calc w=1/[\s^2^(Fo^2^)+(0.0360P)^2^+0.7657P] where P=(Fo^2^+2Fc^2^)/3'
_refine_ls_weighting_scheme calc
_refine_ls_wR_factor_gt 0.0724
_refine_ls_wR_factor_ref 0.0761
_reflns_number_gt 6105
_reflns_number_total 7100
_reflns_threshold_expression >2sigma(I)
_cod_data_source_file om5011353_si_001.cif
_cod_data_source_block Compound6
_cod_depositor_comments
;
The following automatic conversions were performed:

'_symmetry_cell_setting' value 'Monoclinic' changed to 'monoclinic'
according to
/home/saulius/struct/COD-crude-data--automatic-downloads/rss-feeds/ACS/lib/dictionaries/cif_core.dic
dictionary named 'cif_core.dic' version 2.4.2 from 2011-04-26.

Automatic conversion script
Id: cif_fix_values 2935 2014-11-11 08:27:57Z andrius 

 Adding full bibliography for 4085087--4085090.cif.
;
_cod_original_sg_symbol_H-M P21/c
_cod_database_code 4085090

loop_
_symmetry_equiv_pos_as_xyz
'x, y, z'
'-x, y+1/2, -z+1/2'
'-x, -y, -z'
'x, -y-1/2, z-1/2'

loop_
_atom_site_label
_atom_site_type_symbol
_atom_site_fract_x
_atom_site_fract_y
_atom_site_fract_z
_atom_site_U_iso_or_equiv
_atom_site_adp_type
_atom_site_occupancy
_atom_site_symmetry_multiplicity
_atom_site_calc_flag
_atom_site_refinement_flags
Ir1 Ir 0.834335(15) 0.123796(4) 0.368592(17) 0.01491(7) Uani 1 1 d D
C1 C 0.9105(4) 0.08218(11) 0.3072(4) 0.0181(10) Uani 1 1 d .
C2 C 0.8764(4) 0.04489(11) 0.3355(4) 0.0190(10) Uani 1 1 d .
C3 C 0.9197(4) 0.01552(11) 0.2868(4) 0.0217(10) Uani 1 1 d .
H3 H 0.9668 0.0186 0.2323 0.026 Uiso 1 1 calc R
C4 C 0.8937(4) -0.01810(12) 0.3184(5) 0.0249(11) Uani 1 1 d .
H4 H 0.9236 -0.0376 0.2857 0.030 Uiso 1 1 calc R
C5 C 0.8230(4) -0.02296(11) 0.3987(5) 0.0240(11) Uani 1 1 d .
H5 H 0.8062 -0.0457 0.4205 0.029 Uiso 1 1 calc R
C6 C 0.7770(4) 0.00597(11) 0.4471(4) 0.0227(10) Uani 1 1 d .
H6 H 0.7278 0.0027 0.4994 0.027 Uiso 1 1 calc R
C7 C 0.8054(4) 0.04014(11) 0.4164(4) 0.0180(10) Uani 1 1 d .
C8 C 0.8452(4) 0.07793(11) 0.6657(4) 0.0190(10) Uani 1 1 d .
C9 C 0.8149(5) 0.05046(12) 0.7369(5) 0.0247(11) Uani 1 1 d .
H9 H 0.7461 0.0347 0.6902 0.030 Uiso 1 1 calc R
C10 C 0.8866(5) 0.04681(13) 0.8753(5) 0.0288(11) Uani 1 1 d .
H10 H 0.8675 0.0281 0.9210 0.035 Uiso 1 1 calc R
C11 C 0.9869(5) 0.07054(14) 0.9477(5) 0.0331(12) Uani 1 1 d .
H11 H 1.0341 0.0680 1.0414 0.040 Uiso 1 1 calc R
C12 C 1.0165(4) 0.09823(12) 0.8791(5) 0.0259(11) Uani 1 1 d .
H12 H 1.0837 0.1143 0.9266 0.031 Uiso 1 1 calc R
C13 C 0.9448(4) 0.10169(11) 0.7391(4) 0.0207(10) Uani 1 1 d .
H13 H 0.9641 0.1204 0.6936 0.025 Uiso 1 1 calc R
C14 C 0.5863(4) 0.07426(11) 0.4473(5) 0.0197(10) Uani 1 1 d .
C15 C 0.5011(4) 0.05558(11) 0.3322(5) 0.0229(10) Uani 1 1 d .
H15 H 0.5363 0.0445 0.2766 0.027 Uiso 1 1 calc R
C16 C 0.3650(5) 0.05341(12) 0.2998(5) 0.0322(12) Uani 1 1 d .
H16 H 0.3096 0.0411 0.2224 0.039 Uiso 1 1 calc R
C17 C 0.3114(5) 0.06933(13) 0.3810(5) 0.0337(13) Uani 1 1 d .
H17 H 0.2200 0.0679 0.3589 0.040 Uiso 1 1 calc R
C18 C 0.3948(5) 0.08754(12) 0.4961(6) 0.0332(13) Uani 1 1 d .
H18 H 0.3587 0.0982 0.5517 0.040 Uiso 1 1 calc R
C19 C 0.5300(4) 0.09014(12) 0.5296(5) 0.0268(11) Uani 1 1 d .
H19 H 0.5844 0.1025 0.6075 0.032 Uiso 1 1 calc R
C20 C 0.7256(4) 0.15150(11) 0.0568(4) 0.0178(10) Uani 1 1 d .
C21 C 0.6606(4) 0.15427(11) -0.0850(5) 0.0227(10) Uani 1 1 d .
H21 H 0.5704 0.1483 -0.1287 0.027 Uiso 1 1 calc R
C22 C 0.7289(5) 0.16574(11) -0.1604(5) 0.0259(11) Uani 1 1 d .
H22 H 0.6851 0.1680 -0.2547 0.031 Uiso 1 1 calc R
C23 C 0.8629(5) 0.17386(11) -0.0948(5) 0.0239(11) Uani 1 1 d .
H23 H 0.9099 0.1810 -0.1458 0.029 Uiso 1 1 calc R
C24 C 0.9286(4) 0.17165(11) 0.0451(5) 0.0211(10) Uani 1 1 d .
H24 H 1.0191 0.1774 0.0871 0.025 Uiso 1 1 calc R
C25 C 0.8606(4) 0.16081(10) 0.1249(4) 0.0179(10) Uani 1 1 d .
C26 C 0.9296(4) 0.15848(11) 0.2806(4) 0.0174(10) Uani 1 1 d .
C27 C 0.8433(4) 0.20145(11) 0.3971(4) 0.0200(10) Uani 1 1 d .
C28 C 0.8122(4) 0.23613(11) 0.4208(5) 0.0239(11) Uani 1 1 d .
H28 H 0.8493 0.2552 0.3936 0.029 Uiso 1 1 calc R
C29 C 0.7291(5) 0.24189(12) 0.4825(5) 0.0288(11) Uani 1 1 d .
H29 H 0.7097 0.2649 0.4992 0.035 Uiso 1 1 calc R
C30 C 0.6715(5) 0.21343(12) 0.5217(5) 0.0281(11) Uani 1 1 d .
H30 H 0.6144 0.2169 0.5656 0.034 Uiso 1 1 calc R
C31 C 0.7024(4) 0.17999(12) 0.4931(4) 0.0219(10) Uani 1 1 d .
H31 H 0.6633 0.1608 0.5174 0.026 Uiso 1 1 calc R
C32 C 1.0049(5) 0.22277(11) 0.3103(5) 0.0274(11) Uani 1 1 d .
H32A H 0.9447 0.2367 0.2358 0.041 Uiso 1 1 calc R
H32B H 1.0737 0.2131 0.2864 0.041 Uiso 1 1 calc R
H32C H 1.0449 0.2374 0.3898 0.041 Uiso 1 1 calc R
C33 C 0.5146(4) 0.16077(11) 0.1559(5) 0.0193(10) Uani 1 1 d .
C34 C 0.4416(4) 0.15254(12) 0.2323(5) 0.0239(11) Uani 1 1 d .
H34 H 0.4616 0.1321 0.2849 0.029 Uiso 1 1 calc R
C35 C 0.3394(4) 0.17441(12) 0.2309(5) 0.0281(11) Uani 1 1 d .
H35 H 0.2901 0.1684 0.2810 0.034 Uiso 1 1 calc R
C36 C 0.3108(5) 0.20532(13) 0.1547(6) 0.0360(13) Uani 1 1 d .
H36 H 0.2431 0.2202 0.1544 0.043 Uiso 1 1 calc R
C37 C 0.3835(5) 0.21394(13) 0.0788(6) 0.0386(14) Uani 1 1 d .
H37 H 0.3639 0.2346 0.0272 0.046 Uiso 1 1 calc R
C38 C 0.4857(4) 0.19178(11) 0.0794(5) 0.0288(12) Uani 1 1 d .
H38 H 0.5346 0.1977 0.0288 0.035 Uiso 1 1 calc R
C39 C 0.5619(4) 0.09360(11) 0.0567(4) 0.0174(10) Uani 1 1 d .
C40 C 0.6353(4) 0.07080(11) 0.0101(5) 0.0245(11) Uani 1 1 d .
H40 H 0.7257 0.0752 0.0330 0.029 Uiso 1 1 calc R
C41 C 0.5754(5) 0.04194(12) -0.0691(5) 0.0301(12) Uani 1 1 d .
H41 H 0.6249 0.0273 -0.1007 0.036 Uiso 1 1 calc R
C42 C 0.4416(5) 0.03463(12) -0.1019(5) 0.0316(12) Uani 1 1 d .
H42 H 0.4014 0.0149 -0.1545 0.038 Uiso 1 1 calc R
C43 C 0.3682(4) 0.05684(12) -0.0558(5) 0.0266(11) Uani 1 1 d .
H43 H 0.2785 0.0520 -0.0773 0.032 Uiso 1 1 calc R
C44 C 0.4275(4) 0.08631(12) 0.0221(5) 0.0233(10) Uani 1 1 d .
H44 H 0.3770 0.1013 0.0513 0.028 Uiso 1 1 calc R
C45 C 0.2097(5) 0.16998(13) 0.6334(5) 0.0313(12) Uani 1 1 d .
H45 H 0.1471 0.1613 0.5441 0.038 Uiso 1 1 calc R
N1 N 0.7852(3) 0.17344(9) 0.4323(4) 0.0181(8) Uani 1 1 d .
N2 N 0.9305(3) 0.19394(9) 0.3391(4) 0.0194(8) Uani 1 1 d .
O1 O 0.9907(3) 0.08386(8) 0.2536(3) 0.0240(7) Uani 1 1 d .
O2 O 1.0685(3) 0.15064(8) 0.3160(3) 0.0225(7) Uani 1 1 d D
Cl1 Cl 0.26605(12) 0.13367(3) 0.74612(13) 0.0337(3) Uani 1 1 d .
Cl2 Cl 0.12503(14) 0.20053(4) 0.69409(15) 0.0478(4) Uani 1 1 d .
Cl3 Cl 0.34554(14) 0.19023(4) 0.61387(16) 0.0530(4) Uani 1 1 d .
P1 P 0.76153(11) 0.08113(3) 0.47850(12) 0.0166(2) Uani 1 1 d .
P2 P 0.65012(10) 0.13112(3) 0.16206(12) 0.0162(2) Uani 1 1 d .
H1 H 0.979(3) 0.1226(10) 0.500(3) 0.030(13) Uiso 1 1 d D
H2 H 1.068(5) 0.1283(5) 0.302(5) 0.024(14) Uiso 1 1 d D

loop_
_atom_site_aniso_label
_atom_site_aniso_U_11
_atom_site_aniso_U_22
_atom_site_aniso_U_33
_atom_site_aniso_U_23
_atom_site_aniso_U_13
_atom_site_aniso_U_12
Ir1 0.01388(10) 0.01688(10) 0.01502(11) 0.00003(7) 0.00694(7) 0.00014(7)
C1 0.010(2) 0.023(2) 0.020(3) 0.0018(19) 0.0048(19) 0.0038(18)
C2 0.012(2) 0.023(2) 0.017(3) -0.0020(19) 0.0016(19) 0.0034(18)
C3 0.015(2) 0.028(3) 0.019(3) -0.007(2) 0.0039(19) 0.0030(19)
C4 0.017(2) 0.023(2) 0.028(3) -0.008(2) 0.002(2) 0.0054(19)
C5 0.028(3) 0.013(2) 0.026(3) -0.0019(19) 0.006(2) -0.0005(19)
C6 0.021(2) 0.027(3) 0.017(3) 0.004(2) 0.004(2) 0.003(2)
C7 0.017(2) 0.019(2) 0.012(2) 0.0010(18) 0.0005(19) 0.0026(18)
C8 0.019(2) 0.023(2) 0.018(2) 0.0007(19) 0.011(2) 0.0051(19)
C9 0.027(2) 0.025(3) 0.027(3) 0.001(2) 0.016(2) -0.002(2)
C10 0.030(3) 0.036(3) 0.025(3) 0.008(2) 0.016(2) 0.007(2)
C11 0.037(3) 0.048(3) 0.016(3) 0.005(2) 0.013(2) 0.019(3)
C12 0.023(2) 0.031(3) 0.022(3) -0.003(2) 0.007(2) 0.003(2)
C13 0.025(2) 0.019(2) 0.021(3) -0.0010(19) 0.011(2) 0.0053(19)
C14 0.018(2) 0.017(2) 0.025(3) 0.0074(19) 0.010(2) 0.0031(18)
C15 0.020(2) 0.021(2) 0.026(3) 0.008(2) 0.008(2) 0.0019(19)
C16 0.023(3) 0.032(3) 0.036(3) 0.010(2) 0.005(2) -0.006(2)
C17 0.020(2) 0.036(3) 0.049(4) 0.016(3) 0.018(3) 0.005(2)
C18 0.032(3) 0.029(3) 0.049(4) 0.008(3) 0.027(3) 0.008(2)
C19 0.022(2) 0.025(3) 0.041(3) 0.007(2) 0.021(2) 0.004(2)
C20 0.019(2) 0.019(2) 0.016(2) 0.0037(18) 0.0076(19) 0.0034(18)
C21 0.022(2) 0.020(2) 0.025(3) 0.002(2) 0.009(2) 0.0011(19)
C22 0.038(3) 0.021(2) 0.018(3) 0.001(2) 0.010(2) 0.000(2)
C23 0.033(3) 0.021(2) 0.027(3) 0.007(2) 0.022(2) 0.005(2)
C24 0.020(2) 0.017(2) 0.028(3) 0.002(2) 0.013(2) -0.0017(19)
C25 0.021(2) 0.015(2) 0.017(2) 0.0029(18) 0.0076(19) 0.0024(18)
C26 0.017(2) 0.018(2) 0.020(3) 0.0001(19) 0.0097(19) -0.0034(18)
C27 0.022(2) 0.019(2) 0.014(2) -0.0016(18) 0.003(2) -0.0013(19)
C28 0.030(3) 0.016(2) 0.025(3) 0.001(2) 0.011(2) 0.0002(19)
C29 0.036(3) 0.021(2) 0.031(3) 0.000(2) 0.016(2) 0.006(2)
C30 0.030(3) 0.029(3) 0.031(3) -0.004(2) 0.019(2) 0.005(2)
C31 0.028(3) 0.022(2) 0.016(3) -0.0003(19) 0.010(2) -0.004(2)
C32 0.032(3) 0.022(2) 0.031(3) -0.004(2) 0.016(2) -0.010(2)
C33 0.016(2) 0.019(2) 0.022(3) -0.0033(19) 0.0061(19) 0.0019(18)
C34 0.023(2) 0.028(3) 0.020(3) 0.002(2) 0.008(2) 0.005(2)
C35 0.016(2) 0.039(3) 0.032(3) -0.001(2) 0.014(2) 0.005(2)
C36 0.025(3) 0.034(3) 0.052(4) 0.005(3) 0.019(3) 0.009(2)
C37 0.039(3) 0.024(3) 0.061(4) 0.010(3) 0.029(3) 0.014(2)
C38 0.023(2) 0.021(2) 0.047(3) 0.002(2) 0.019(2) 0.002(2)
C39 0.017(2) 0.019(2) 0.013(2) 0.0021(18) 0.0029(18) 0.0008(18)
C40 0.017(2) 0.025(2) 0.027(3) -0.001(2) 0.004(2) 0.0005(19)
C41 0.030(3) 0.027(3) 0.033(3) -0.008(2) 0.012(2) 0.005(2)
C42 0.033(3) 0.024(3) 0.028(3) -0.005(2) 0.002(2) 0.000(2)
C43 0.019(2) 0.028(3) 0.028(3) 0.002(2) 0.006(2) -0.002(2)
C44 0.022(2) 0.027(3) 0.022(3) 0.003(2) 0.010(2) 0.002(2)
C45 0.025(3) 0.032(3) 0.033(3) -0.001(2) 0.008(2) 0.003(2)
N1 0.0182(18) 0.0166(19) 0.017(2) -0.0033(15) 0.0046(16) 0.0023(15)
N2 0.0210(19) 0.0155(18) 0.025(2) -0.0035(16) 0.0127(17) -0.0071(15)
O1 0.0230(17) 0.0292(18) 0.0235(19) 0.0003(14) 0.0133(15) 0.0014(14)
O2 0.0145(15) 0.0274(19) 0.0275(19) 0.0003(15) 0.0104(14) -0.0011(14)
Cl1 0.0275(6) 0.0402(7) 0.0309(7) 0.0100(6) 0.0093(6) 0.0024(5)
Cl2 0.0473(8) 0.0478(8) 0.0381(9) -0.0089(7) 0.0068(7) 0.0142(7)
Cl3 0.0371(8) 0.0529(9) 0.0628(11) 0.0219(8) 0.0139(7) -0.0105(7)
P1 0.0158(5) 0.0182(6) 0.0167(6) -0.0003(5) 0.0077(5) 0.0012(5)
P2 0.0134(5) 0.0185(6) 0.0174(6) -0.0003(5) 0.0068(5) 0.0006(4)

loop_
_atom_type_symbol
_atom_type_description
_atom_type_scat_dispersion_real
_atom_type_scat_dispersion_imag
_atom_type_scat_source
C C 0.0033 0.0016 'International Tables Vol C Tables 4.2.6.8 and 6.1.1.4'
H H 0.0000 0.0000 'International Tables Vol C Tables 4.2.6.8 and 6.1.1.4'
N N 0.0061 0.0033 'International Tables Vol C Tables 4.2.6.8 and 6.1.1.4'
O O 0.0106 0.0060 'International Tables Vol C Tables 4.2.6.8 and 6.1.1.4'
Cl Cl 0.1484 0.1585 'International Tables Vol C Tables 4.2.6.8 and 6.1.1.4'
Ir Ir -1.4442 7.9887 'International Tables Vol C Tables 4.2.6.8 and 6.1.1.4'
P P 0.1023 0.0942 'International Tables Vol C Tables 4.2.6.8 and 6.1.1.4'

loop_
_geom_angle_atom_site_label_1
_geom_angle_atom_site_label_2
_geom_angle_atom_site_label_3
_geom_angle
C1 Ir1 C26 89.72(17)
C1 Ir1 N1 169.00(15)
C26 Ir1 N1 80.28(15)
C1 Ir1 P1 83.98(13)
C26 Ir1 P1 171.08(11)
N1 Ir1 P1 105.41(10)
C1 Ir1 P2 95.40(12)
C26 Ir1 P2 83.89(12)
N1 Ir1 P2 88.14(9)
P1 Ir1 P2 102.95(4)
O1 C1 C2 114.9(4)
O1 C1 Ir1 125.5(3)
C2 C1 Ir1 119.5(3)
C3 C2 C7 119.5(4)
C3 C2 C1 121.2(4)
C7 C2 C1 119.3(4)
C4 C3 C2 120.7(4)
C3 C4 C5 120.0(4)
C4 C5 C6 120.4(4)
C5 C6 C7 119.4(4)
C2 C7 C6 120.0(4)
C2 C7 P1 114.4(3)
C6 C7 P1 125.6(4)
C13 C8 C9 118.4(4)
C13 C8 P1 120.3(3)
C9 C8 P1 121.2(3)
C10 C9 C8 120.2(4)
C9 C10 C11 120.9(5)
C10 C11 C12 119.5(5)
C13 C12 C11 119.5(4)
C8 C13 C12 121.4(4)
C15 C14 C19 118.0(4)
C15 C14 P1 120.4(3)
C19 C14 P1 121.4(3)
C16 C15 C14 120.8(5)
C17 C16 C15 120.5(5)
C16 C17 C18 119.3(5)
C19 C18 C17 121.1(5)
C18 C19 C14 120.3(5)
C21 C20 C25 120.8(4)
C21 C20 P2 123.3(3)
C25 C20 P2 115.5(3)
C22 C21 C20 120.4(4)
C21 C22 C23 119.2(4)
C24 C23 C22 121.3(4)
C23 C24 C25 120.7(4)
C20 C25 C24 117.5(4)
C20 C25 C26 120.2(4)
C24 C25 C26 122.3(4)
O2 C26 N2 104.5(3)
O2 C26 C25 107.4(3)
N2 C26 C25 109.0(3)
O2 C26 Ir1 114.3(3)
N2 C26 Ir1 107.0(3)
C25 C26 Ir1 114.1(3)
N2 C27 N1 117.0(4)
N2 C27 C28 122.9(4)
N1 C27 C28 120.1(4)
C29 C28 C27 120.2(4)
C28 C29 C30 120.1(4)
C31 C30 C29 117.4(4)
N1 C31 C30 123.7(4)
C34 C33 C38 119.3(4)
C34 C33 P2 119.3(3)
C38 C33 P2 121.5(4)
C35 C34 C33 120.8(4)
C34 C35 C36 119.8(5)
C37 C36 C35 119.9(5)
C36 C37 C38 120.3(5)
C33 C38 C37 119.9(5)
C44 C39 C40 118.6(4)
C44 C39 P2 123.7(3)
C40 C39 P2 117.7(3)
C41 C40 C39 120.7(4)
C40 C41 C42 120.3(4)
C43 C42 C41 119.5(4)
C42 C43 C44 120.4(4)
C43 C44 C39 120.4(4)
Cl3 C45 Cl2 110.7(3)
Cl3 C45 Cl1 110.1(3)
Cl2 C45 Cl1 110.2(3)
C31 N1 C27 118.3(4)
C31 N1 Ir1 128.7(3)
C27 N1 Ir1 112.8(3)
C27 N2 C32 119.4(4)
C27 N2 C26 119.8(3)
C32 N2 C26 119.6(3)
C14 P1 C7 102.92(19)
C14 P1 C8 102.1(2)
C7 P1 C8 104.74(19)
C14 P1 Ir1 123.82(14)
C7 P1 Ir1 102.12(15)
C8 P1 Ir1 118.61(14)
C20 P2 C39 101.7(2)
C20 P2 C33 106.3(2)
C39 P2 C33 103.73(19)
C20 P2 Ir1 101.94(14)
C39 P2 Ir1 122.12(14)
C33 P2 Ir1 118.66(15)

loop_
_geom_bond_atom_site_label_1
_geom_bond_atom_site_label_2
_geom_bond_distance
Ir1 C1 2.012(4)
Ir1 C26 2.119(4)
Ir1 N1 2.139(3)
Ir1 P1 2.3205(11)
Ir1 P2 2.3258(11)
C1 O1 1.229(5)
C1 C2 1.520(6)
C2 C3 1.389(6)
C2 C7 1.390(6)
C3 C4 1.374(6)
C4 C5 1.383(7)
C5 C6 1.389(6)
C6 C7 1.399(6)
C7 P1 1.826(4)
C8 C13 1.383(6)
C8 C9 1.405(6)
C8 P1 1.841(4)
C9 C10 1.375(6)
C10 C11 1.384(7)
C11 C12 1.391(7)
C12 C13 1.389(6)
C14 C15 1.398(6)
C14 C19 1.399(6)
C14 P1 1.823(4)
C15 C16 1.385(6)
C16 C17 1.370(7)
C17 C18 1.383(7)
C18 C19 1.375(6)
C20 C21 1.396(6)
C20 C25 1.399(6)
C20 P2 1.818(4)
C21 C22 1.374(6)
C22 C23 1.377(6)
C23 C24 1.377(6)
C24 C25 1.403(6)
C25 C26 1.530(6)
C26 O2 1.438(5)
C26 N2 1.478(5)
C27 N2 1.363(5)
C27 N1 1.364(5)
C27 C28 1.403(6)
C28 C29 1.341(6)
C29 C30 1.395(6)
C30 C31 1.375(6)
C31 N1 1.336(5)
C32 N2 1.465(5)
C33 C34 1.391(6)
C33 C38 1.391(6)
C33 P2 1.837(4)
C34 C35 1.384(6)
C35 C36 1.387(7)
C36 C37 1.386(7)
C37 C38 1.394(6)
C39 C44 1.388(6)
C39 C40 1.400(6)
C39 P2 1.826(4)
C40 C41 1.374(6)
C41 C42 1.385(6)
C42 C43 1.383(7)
C43 C44 1.385(6)
C45 Cl3 1.756(5)
C45 Cl2 1.762(5)
C45 Cl1 1.767(5)
